data_2222228
loop_
_publ_author_name
'Yuan, Mao-Sen'
'Shuai, Qi'
'Wang, Lin'
'Li, Xiao-Zhou'
'Yu, Rui-Jin'

_publ_section_title
;
 5-Bromo-1-methylindolin-2-one
;
_journal_coeditor_code BH2231
_journal_issue 7
_journal_name_full 'Acta Crystallographica Section E'
_journal_page_first o1553
_journal_paper_doi 10.1107/S1600536809021564
_journal_volume 65
_journal_year 2009
_chemical_formula_iupac 'C9 H8 Br N O'
_chemical_formula_moiety 'C9 H8 Br N O'
_chemical_formula_sum 'C9 H8 Br N O'
_chemical_formula_weight 226.07
_chemical_name_common 1-methyl-5-bromo-3H-indole-2-one
_chemical_name_systematic
;
5-Bromo-1-methylindolin-2-one
;
_space_group_IT_number 14
_symmetry_cell_setting monoclinic
_symmetry_space_group_name_Hall '-P 2ybc'
_symmetry_space_group_name_H-M 'P 1 21/c 1'
_atom_sites_solution_hydrogens geom
_atom_sites_solution_primary direct
_atom_sites_solution_secondary difmap
_audit_creation_method SHELXL-97
_cell_angle_alpha 90.00
_cell_angle_beta 103.229(2)
_cell_angle_gamma 90.00
_cell_formula_units_Z 4
_cell_length_a 10.5134(4)
_cell_length_b 11.0926(4)
_cell_length_c 7.7168(3)
_cell_measurement_reflns_used 2899
_cell_measurement_temperature 293(2)
_cell_measurement_theta_max 27.48
_cell_measurement_theta_min 2.71
_cell_volume 876.06(6)
_computing_cell_refinement 'SAINT (Bruker, 2005)'
_computing_data_collection 'APEX2 (Bruker, 2005)'
_computing_data_reduction 'SAINT (Bruker, 2005)'
_computing_molecular_graphics 'SHELXTL (Sheldrick, 2008)'
_computing_publication_material 'WinGX (Farrugia, 1999)'
_computing_structure_refinement 'SHELXL97 (Sheldrick, 2008)'
_computing_structure_solution 'SIR97 (Altomare <i>et al.</i>,  1999)'
_diffrn_ambient_temperature 293(2)
_diffrn_measured_fraction_theta_full 0.998
_diffrn_measured_fraction_theta_max 0.998
_diffrn_measurement_device_type 'Bruker APEXII CCD area-detector'
_diffrn_measurement_method '\f and \w'
_diffrn_radiation_monochromator graphite
_diffrn_radiation_source 'fine-focus sealed tube'
_diffrn_radiation_type MoK\a
_diffrn_radiation_wavelength 0.71073
_diffrn_reflns_av_R_equivalents 0.0223
_diffrn_reflns_av_sigmaI/netI 0.0249
_diffrn_reflns_limit_h_max 10
_diffrn_reflns_limit_h_min -13
_diffrn_reflns_limit_k_max 14
_diffrn_reflns_limit_k_min -11
_diffrn_reflns_limit_l_max 10
_diffrn_reflns_limit_l_min -10
_diffrn_reflns_number 6684
_diffrn_reflns_theta_full 27.52
_diffrn_reflns_theta_max 27.52
_diffrn_reflns_theta_min 1.99
_diffrn_standards_decay_% 0
_diffrn_standards_number 0
_exptl_absorpt_coefficient_mu 4.639
_exptl_absorpt_correction_T_max 0.130
_exptl_absorpt_correction_T_min 0.122
_exptl_absorpt_correction_type multi-scan
_exptl_absorpt_process_details '(SADABS; Bruker, 2005)'
_exptl_crystal_colour pink
_exptl_crystal_density_diffrn 1.714
_exptl_crystal_density_method 'not measured'
_exptl_crystal_description block
_exptl_crystal_F_000 448
_exptl_crystal_size_max 0.47
_exptl_crystal_size_mid 0.45
_exptl_crystal_size_min 0.44
_refine_diff_density_max 0.368
_refine_diff_density_min -0.486
_refine_ls_extinction_coef 0.0099(11)
_refine_ls_extinction_expression Fc^*^=kFc[1+0.001xFc^2^\l^3^/sin(2\q)]^-1/4^
_refine_ls_extinction_method 'SHELXL97 (Sheldrick, 2008)'
_refine_ls_goodness_of_fit_ref 1.058
_refine_ls_hydrogen_treatment constr
_refine_ls_matrix_type full
_refine_ls_number_constraints 0
_refine_ls_number_parameters 111
_refine_ls_number_reflns 2012
_refine_ls_number_restraints 0
_refine_ls_restrained_S_all 1.058
_refine_ls_R_factor_all 0.0390
_refine_ls_R_factor_gt 0.0278
_refine_ls_shift/su_max 0.000
_refine_ls_shift/su_mean 0.000
_refine_ls_structure_factor_coef Fsqd
_refine_ls_weighting_details 'calc w=1/[\s^2^(Fo^2^)+(0.03P)^2^+0.5204P] where P=(Fo^2^+2Fc^2^)/3'
_refine_ls_weighting_scheme calc
_refine_ls_wR_factor_gt 0.0672
_refine_ls_wR_factor_ref 0.0709
_reflns_number_gt 1655
_reflns_number_total 2012
_reflns_threshold_expression I>2\s(I)
_cod_data_source_file bh2231.cif
_cod_data_source_block I
_cod_original_sg_symbol_H-M 'P 21/c'
_cod_database_code 2222228
_cod_database_fobs_code 2222228

loop_
_symmetry_equiv_pos_as_xyz
'x, y, z'
'-x, y+1/2, -z+1/2'
'-x, -y, -z'
'x, -y-1/2, z-1/2'

loop_
_atom_site_type_symbol
_atom_site_label
_atom_site_fract_x
_atom_site_fract_y
_atom_site_fract_z
_atom_site_U_iso_or_equiv
_atom_site_adp_type
_atom_site_calc_flag
_atom_site_refinement_flags
_atom_site_occupancy
_atom_site_disorder_assembly
_atom_site_disorder_group
Br Br1 0.28547(2) 0.07936(3) 0.20946(4) 0.04945(13) Uani d . 1 . .
C C1 0.4602(2) 0.0991(2) 0.1860(3) 0.0355(5) Uani d . 1 . .
C C2 0.5537(2) 0.0170(2) 0.2694(3) 0.0374(5) Uani d . 1 . .
H H2 0.5316 -0.0460 0.3366 0.045 Uiso calc R 1 . .
C C3 0.6793(2) 0.0308(2) 0.2506(3) 0.0329(5) Uani d . 1 . .
C C4 0.7111(2) 0.1265(2) 0.1505(3) 0.0316(5) Uani d . 1 . .
C C5 0.6183(2) 0.2080(2) 0.0666(3) 0.0400(6) Uani d . 1 . .
H H5 0.6401 0.2710 -0.0006 0.048 Uiso calc R 1 . .
C C6 0.4907(2) 0.1926(2) 0.0858(3) 0.0399(6) Uani d . 1 . .
H H6 0.4258 0.2460 0.0306 0.048 Uiso calc R 1 . .
C C7 0.8012(3) -0.0418(2) 0.3173(4) 0.0435(6) Uani d . 1 . .
H H7A 0.7903 -0.1238 0.2725 0.052 Uiso calc R 1 . .
H H7B 0.8244 -0.0438 0.4464 0.052 Uiso calc R 1 . .
C C8 0.9037(2) 0.0246(2) 0.2444(3) 0.0404(6) Uani d . 1 . .
C C9 0.9086(3) 0.2039(3) 0.0514(4) 0.0537(7) Uani d . 1 . .
H H9A 0.9993 0.1827 0.0715 0.081 Uiso calc R 1 . .
H H9B 0.9006 0.2850 0.0908 0.081 Uiso calc R 1 . .
H H9C 0.8688 0.1978 -0.0733 0.081 Uiso calc R 1 . .
N N1 0.84354(19) 0.12225(19) 0.1502(3) 0.0360(4) Uani d . 1 . .
O O1 1.01834(18) -0.0009(2) 0.2635(3) 0.0580(5) Uani d . 1 . .

loop_
_atom_site_aniso_label
_atom_site_aniso_U_11
_atom_site_aniso_U_22
_atom_site_aniso_U_33
_atom_site_aniso_U_12
_atom_site_aniso_U_13
_atom_site_aniso_U_23
Br1 0.03020(16) 0.0645(2) 0.05570(18) -0.00283(13) 0.01405(11) -0.01295(13)
C1 0.0260(11) 0.0432(15) 0.0375(11) -0.0013(10) 0.0077(9) -0.0084(10)
C2 0.0390(13) 0.0348(13) 0.0409(12) -0.0030(11) 0.0142(10) 0.0002(10)
C3 0.0326(12) 0.0315(12) 0.0343(11) -0.0007(10) 0.0068(9) -0.0015(9)
C4 0.0315(12) 0.0321(12) 0.0313(11) -0.0028(10) 0.0076(9) -0.0044(9)
C5 0.0439(14) 0.0339(14) 0.0441(13) -0.0008(11) 0.0136(11) 0.0049(10)
C6 0.0354(13) 0.0387(14) 0.0425(13) 0.0073(11) 0.0027(10) -0.0004(11)
C7 0.0353(14) 0.0452(15) 0.0499(14) 0.0056(11) 0.0098(11) 0.0097(12)
C8 0.0338(14) 0.0463(15) 0.0415(13) 0.0003(11) 0.0093(10) -0.0034(11)
C9 0.0457(16) 0.0552(18) 0.0667(18) -0.0071(13) 0.0263(14) 0.0092(14)
N1 0.0329(11) 0.0388(11) 0.0382(10) -0.0035(9) 0.0121(8) 0.0001(9)
O1 0.0322(11) 0.0747(15) 0.0686(12) 0.0084(10) 0.0147(9) 0.0060(11)

loop_
_atom_type_symbol
_atom_type_description
_atom_type_scat_dispersion_real
_atom_type_scat_dispersion_imag
_atom_type_scat_source
C C 0.0033 0.0016 'International Tables Vol C Tables 4.2.6.8 and 6.1.1.4'
H H 0.0000 0.0000 'International Tables Vol C Tables 4.2.6.8 and 6.1.1.4'
N N 0.0061 0.0033 'International Tables Vol C Tables 4.2.6.8 and 6.1.1.4'
O O 0.0106 0.0060 'International Tables Vol C Tables 4.2.6.8 and 6.1.1.4'
Br Br -0.2901 2.4595 'International Tables Vol C Tables 4.2.6.8 and 6.1.1.4'

loop_
_geom_angle_atom_site_label_1
_geom_angle_atom_site_label_2
_geom_angle_atom_site_label_3
_geom_angle_site_symmetry_1
_geom_angle_site_symmetry_3
_geom_angle
_geom_angle_publ_flag
C6 C1 C2 . . 121.7(2) ?
C6 C1 Br1 . . 119.70(18) ?
C2 C1 Br1 . . 118.56(18) ?
C3 C2 C1 . . 118.4(2) ?
C3 C2 H2 . . 120.8 ?
C1 C2 H2 . . 120.8 ?
C2 C3 C4 . . 120.1(2) ?
C2 C3 C7 . . 132.2(2) ?
C4 C3 C7 . . 107.7(2) ?
C5 C4 N1 . . 128.4(2) ?
C5 C4 C3 . . 121.7(2) ?
N1 C4 C3 . . 109.9(2) ?
C4 C5 C6 . . 117.7(2) ?
C4 C5 H5 . . 121.1 ?
C6 C5 H5 . . 121.1 ?
C1 C6 C5 . . 120.4(2) ?
C1 C6 H6 . . 119.8 ?
C5 C6 H6 . . 119.8 ?
C3 C7 C8 . . 103.6(2) ?
C3 C7 H7A . . 111.0 ?
C8 C7 H7A . . 111.0 ?
C3 C7 H7B . . 111.0 ?
C8 C7 H7B . . 111.0 ?
H7A C7 H7B . . 109.0 ?
O1 C8 N1 . . 124.9(2) ?
O1 C8 C7 . . 127.8(3) ?
N1 C8 C7 . . 107.4(2) ?
N1 C9 H9A . . 109.5 ?
N1 C9 H9B . . 109.5 ?
H9A C9 H9B . . 109.5 ?
N1 C9 H9C . . 109.5 ?
H9A C9 H9C . . 109.5 ?
H9B C9 H9C . . 109.5 ?
C8 N1 C4 . . 111.38(19) ?
C8 N1 C9 . . 123.7(2) ?
C4 N1 C9 . . 124.8(2) ?

loop_
_geom_bond_atom_site_label_1
_geom_bond_atom_site_label_2
_geom_bond_site_symmetry_2
_geom_bond_distance
_geom_bond_publ_flag
Br1 C1 . 1.900(2) ?
C1 C6 . 1.375(4) ?
C1 C2 . 1.386(3) ?
C2 C3 . 1.370(3) ?
C2 H2 . 0.9300 ?
C3 C4 . 1.398(3) yes
C3 C7 . 1.502(3) ?
C4 C5 . 1.377(3) ?
C4 N1 . 1.394(3) yes
C5 C6 . 1.393(3) ?
C5 H5 . 0.9300 ?
C6 H6 . 0.9300 ?
C7 C8 . 1.515(4) ?
C7 H7A . 0.9700 ?
C7 H7B . 0.9700 ?
C8 O1 . 1.214(3) yes
C8 N1 . 1.376(3) yes
C9 N1 . 1.451(3) ?
C9 H9A . 0.9600 ?
C9 H9B . 0.9600 ?
C9 H9C . 0.9600 ?

loop_
_geom_torsion_atom_site_label_1
_geom_torsion_atom_site_label_2
_geom_torsion_atom_site_label_3
_geom_torsion_atom_site_label_4
_geom_torsion_site_symmetry_1
_geom_torsion_site_symmetry_2
_geom_torsion_site_symmetry_3
_geom_torsion_site_symmetry_4
_geom_torsion
_geom_torsion_publ_flag
C6 C1 C2 C3 . . . . 0.1(4) ?
Br1 C1 C2 C3 . . . . 179.31(18) ?
C1 C2 C3 C4 . . . . 0.6(3) ?
C1 C2 C3 C7 . . . . -178.2(2) ?
C2 C3 C4 C5 . . . . -0.9(4) ?
C7 C3 C4 C5 . . . . 178.1(2) ?
C2 C3 C4 N1 . . . . 180.0(2) ?
C7 C3 C4 N1 . . . . -1.0(3) ?
N1 C4 C5 C6 . . . . 179.5(2) ?
C3 C4 C5 C6 . . . . 0.5(3) ?
C2 C1 C6 C5 . . . . -0.5(4) ?
Br1 C1 C6 C5 . . . . -179.67(18) ?
C4 C5 C6 C1 . . . . 0.2(4) ?
C2 C3 C7 C8 . . . . 179.2(3) ?
C4 C3 C7 C8 . . . . 0.4(3) ?
C3 C7 C8 O1 . . . . -179.9(3) ?
C3 C7 C8 N1 . . . . 0.4(3) ?
O1 C8 N1 C4 . . . . 179.3(2) ?
C7 C8 N1 C4 . . . . -1.0(3) ?
O1 C8 N1 C9 . . . . 4.0(4) ?
C7 C8 N1 C9 . . . . -176.2(2) ?
C5 C4 N1 C8 . . . . -177.7(2) ?
C3 C4 N1 C8 . . . . 1.3(3) ?
C5 C4 N1 C9 . . . . -2.6(4) ?
C3 C4 N1 C9 . . . . 176.5(2) ?

loop_
_cod_related_entry_id
_cod_related_entry_database
_cod_related_entry_code
1 ChemSpider 1815635
